data_7153579
loop_
_publ_author_name
'Zhang, Lisi'
'Li, Yajun'
'Zhang, Li'
'Wu, Yongming'

_publ_section_title
;
 Vicinal bis(trifluoroacetimidoyl chloride)s: novel building blocks for
 the synthesis of benzo-fused eight-membered rings via [2 + 2 + 2]
 cycloadditions.
;
_journal_issue 7
_journal_name_full 'Organic &amp; biomolecular chemistry'
_journal_page_first 1040
_journal_page_last 1043
_journal_paper_doi 10.1039/c3ob42224k
_journal_volume 12
_journal_year 2014
_chemical_formula_sum 'C32 H24 F6 N2'
_chemical_formula_weight 550.53
_chemical_name_systematic
; 
 ? 
;
_space_group_IT_number 2
_symmetry_cell_setting triclinic
_symmetry_space_group_name_Hall '-P 1'
_symmetry_space_group_name_H-M 'P -1'
_atom_sites_solution_hydrogens geom
_atom_sites_solution_primary direct
_atom_sites_solution_secondary difmap
_audit_creation_method SHELXL-97
_cell_angle_alpha 69.655(2)
_cell_angle_beta 86.031(2)
_cell_angle_gamma 80.188(2)
_cell_formula_units_Z 2
_cell_length_a 10.4678(10)
_cell_length_b 11.7231(11)
_cell_length_c 11.8283(12)
_cell_measurement_reflns_used 3439
_cell_measurement_temperature 293(2)
_cell_measurement_theta_max 56.429
_cell_measurement_theta_min 5.365
_cell_volume 1341.0(2)
_computing_cell_refinement 'Bruker SMART'
_computing_data_collection 'Bruker SMART'
_computing_data_reduction 'Bruker SHELXTL'
_computing_molecular_graphics 'Bruker SHELXTL'
_computing_publication_material 'Bruker SHELXTL'
_computing_structure_refinement 'SHELXL-97 (Sheldrick, 1997)'
_computing_structure_solution 'SHELXS-97 (Sheldrick, 1990)'
_diffrn_ambient_temperature 293(2)
_diffrn_measured_fraction_theta_full 0.973
_diffrn_measured_fraction_theta_max 0.973
_diffrn_measurement_device_type 'CCD area detector'
_diffrn_measurement_method 'phi and omega scans'
_diffrn_radiation_monochromator graphite
_diffrn_radiation_source 'fine-focus sealed tube'
_diffrn_radiation_type MoK\a
_diffrn_radiation_wavelength 0.71073
_diffrn_reflns_av_R_equivalents 0.0150
_diffrn_reflns_av_sigmaI/netI 0.0300
_diffrn_reflns_limit_h_max 12
_diffrn_reflns_limit_h_min -12
_diffrn_reflns_limit_k_max 14
_diffrn_reflns_limit_k_min -14
_diffrn_reflns_limit_l_max 7
_diffrn_reflns_limit_l_min -14
_diffrn_reflns_number 7200
_diffrn_reflns_theta_full 26.00
_diffrn_reflns_theta_max 26.00
_diffrn_reflns_theta_min 1.84
_exptl_absorpt_coefficient_mu 0.109
_exptl_absorpt_correction_T_max 1.00000
_exptl_absorpt_correction_T_min 0.70105
_exptl_absorpt_correction_type empirical
_exptl_absorpt_process_details sadabs
_exptl_crystal_colour colorless
_exptl_crystal_density_diffrn 1.363
_exptl_crystal_density_method 'not measured'
_exptl_crystal_description prismatic
_exptl_crystal_F_000 568
_exptl_crystal_size_max 0.276
_exptl_crystal_size_mid 0.212
_exptl_crystal_size_min 0.145
_refine_diff_density_max 0.205
_refine_diff_density_min -0.249
_refine_diff_density_rms 0.049
_refine_ls_extinction_method none
_refine_ls_goodness_of_fit_ref 1.047
_refine_ls_hydrogen_treatment constr
_refine_ls_matrix_type full
_refine_ls_number_parameters 391
_refine_ls_number_reflns 5136
_refine_ls_number_restraints 42
_refine_ls_restrained_S_all 1.088
_refine_ls_R_factor_all 0.0588
_refine_ls_R_factor_gt 0.0491
_refine_ls_shift/su_max 0.000
_refine_ls_shift/su_mean 0.000
_refine_ls_structure_factor_coef Fsqd
_refine_ls_weighting_details 'calc w=1/[\s^2^(Fo^2^)+(0.0791P)^2^+0.2537P] where P=(Fo^2^+2Fc^2^)/3'
_refine_ls_weighting_scheme calc
_refine_ls_wR_factor_gt 0.1349
_refine_ls_wR_factor_ref 0.1455
_reflns_number_gt 4154
_reflns_number_total 5136
_reflns_threshold_expression >2sigma(I)
_cod_data_source_file c3ob42224k.txt
_cod_data_source_block cd212508
_cod_depositor_comments
;
The following automatic conversions were performed:

'_symmetry_cell_setting' value 'Triclinic' changed to 'triclinic'
according to
/usr/data/users/saulius/automatic-downloads/current/RSC/lib/dictionaries/cif_core.dic
dictionary named 'cif_core.dic' version 2.4.2 from 2011-04-26.

Automatic conversion script
Id: cif_fix_values 2281 2013-09-26 08:29:07Z andrius 
;
_cod_original_sg_symbol_H-M P-1
_cod_database_code 7153579

loop_
_symmetry_equiv_pos_as_xyz
'x, y, z'
'-x, -y, -z'

loop_
_atom_site_label
_atom_site_type_symbol
_atom_site_fract_x
_atom_site_fract_y
_atom_site_fract_z
_atom_site_U_iso_or_equiv
_atom_site_adp_type
_atom_site_occupancy
_atom_site_symmetry_multiplicity
_atom_site_calc_flag
_atom_site_refinement_flags
_atom_site_disorder_assembly
_atom_site_disorder_group
N1 N 0.84030(14) 0.07483(13) 0.36687(13) 0.0471(4) Uani 1 1 d . . .
N2 N 0.88800(15) 0.26257(14) 0.45401(12) 0.0494(4) Uani 1 1 d . . .
C1 C 0.76596(14) 0.36976(14) 0.26637(14) 0.0379(3) Uani 1 1 d . . .
C2 C 0.76758(15) 0.49115(14) 0.18950(14) 0.0386(4) Uani 1 1 d . . .
C3 C 0.75680(14) 0.52045(14) 0.06483(14) 0.0377(3) Uani 1 1 d . . .
C4 C 0.74342(14) 0.42856(14) 0.01750(14) 0.0374(3) Uani 1 1 d . . .
C5 C 0.73885(14) 0.30750(14) 0.09565(14) 0.0369(3) Uani 1 1 d . . .
C6 C 0.75098(14) 0.27892(14) 0.21995(14) 0.0366(3) Uani 1 1 d . . .
C7 C 0.74704(16) 0.15102(15) 0.30774(14) 0.0413(4) Uani 1 1 d . A .
C8 C 0.96492(16) 0.10932(16) 0.35651(14) 0.0456(4) Uani 1 1 d . . .
C9 C 0.98641(17) 0.20486(17) 0.39402(14) 0.0479(4) Uani 1 1 d . . .
C10 C 0.78985(17) 0.33287(16) 0.39884(15) 0.0440(4) Uani 1 1 d . . .
C11 C 1.06993(19) 0.03745(18) 0.32242(17) 0.0571(5) Uani 1 1 d . . .
H11 H 1.0572 -0.0301 0.3029 0.068 Uiso 1 1 calc R . .
C12 C 1.1928(2) 0.0666(2) 0.31765(19) 0.0698(6) Uani 1 1 d . . .
H12 H 1.2625 0.0198 0.2930 0.084 Uiso 1 1 calc R . .
C13 C 1.21289(19) 0.1642(2) 0.34906(19) 0.0702(6) Uani 1 1 d . . .
H13 H 1.2957 0.1847 0.3431 0.084 Uiso 1 1 calc R . .
C14 C 1.11171(18) 0.2318(2) 0.38928(17) 0.0583(5) Uani 1 1 d . . .
H14 H 1.1268 0.2958 0.4134 0.070 Uiso 1 1 calc R . .
C15 C 0.72806(16) 0.20678(15) 0.04811(15) 0.0426(4) Uani 1 1 d . . .
C16 C 0.82900(18) 0.10915(17) 0.06352(18) 0.0523(4) Uani 1 1 d . . .
H16 H 0.9040 0.1075 0.1022 0.063 Uiso 1 1 calc R . .
C17 C 0.8190(2) 0.0142(2) 0.0218(2) 0.0688(6) Uani 1 1 d . . .
H17 H 0.8869 -0.0510 0.0328 0.083 Uiso 1 1 calc R . .
C18 C 0.7088(3) 0.0165(2) -0.0358(2) 0.0750(7) Uani 1 1 d . . .
H18 H 0.7023 -0.0472 -0.0640 0.090 Uiso 1 1 calc R . .
C19 C 0.6081(3) 0.1121(2) -0.0522(2) 0.0718(6) Uani 1 1 d . . .
H19 H 0.5339 0.1136 -0.0918 0.086 Uiso 1 1 calc R . .
C20 C 0.6170(2) 0.20641(18) -0.00981(19) 0.0579(5) Uani 1 1 d . . .
H20 H 0.5479 0.2704 -0.0201 0.069 Uiso 1 1 calc R . .
C21 C 0.78690(18) 0.58669(15) 0.24077(15) 0.0465(4) Uani 1 1 d . . .
C22 C 0.6839(2) 0.67466(19) 0.2507(2) 0.0672(6) Uani 1 1 d . . .
H22 H 0.6016 0.6723 0.2273 0.081 Uiso 1 1 calc R . .
C23 C 0.7015(3) 0.7653(2) 0.2944(2) 0.0873(8) Uani 1 1 d . . .
H23 H 0.6313 0.8233 0.3009 0.105 Uiso 1 1 calc R . .
C24 C 0.8213(3) 0.7703(2) 0.3283(2) 0.0874(8) Uani 1 1 d . . .
H24 H 0.8332 0.8326 0.3563 0.105 Uiso 1 1 calc R . .
C25 C 0.9244(3) 0.6839(3) 0.3213(2) 0.0828(8) Uani 1 1 d . . .
H25 H 1.0059 0.6871 0.3456 0.099 Uiso 1 1 calc R . .
C26 C 0.9080(2) 0.5907(2) 0.27777(18) 0.0605(5) Uani 1 1 d . . .
H26 H 0.9782 0.5318 0.2737 0.073 Uiso 1 1 calc R . .
C27 C 0.74004(18) 0.45950(17) -0.11800(15) 0.0483(4) Uani 1 1 d . . .
H27A H 0.7673 0.3843 -0.1361 0.058 Uiso 1 1 calc R . .
H27B H 0.8024 0.5144 -0.1553 0.058 Uiso 1 1 calc R . .
C28 C 0.6076(2) 0.5199(2) -0.1748(2) 0.0702(6) Uani 1 1 d . . .
H28A H 0.5474 0.4626 -0.1459 0.105 Uiso 1 1 calc R . .
H28B H 0.6155 0.5436 -0.2609 0.105 Uiso 1 1 calc R . .
H28C H 0.5769 0.5916 -0.1531 0.105 Uiso 1 1 calc R . .
C29 C 0.76998(17) 0.65028(15) -0.01792(16) 0.0462(4) Uani 1 1 d . . .
H29A H 0.7284 0.7085 0.0200 0.055 Uiso 1 1 calc R . .
H29B H 0.7254 0.6678 -0.0927 0.055 Uiso 1 1 calc R . .
C30 C 0.9109(2) 0.66809(19) -0.04613(19) 0.0617(5) Uani 1 1 d . . .
H30A H 0.9548 0.6538 0.0273 0.093 Uiso 1 1 calc R . .
H30B H 0.9143 0.7508 -0.0994 0.093 Uiso 1 1 calc R . .
H30C H 0.9524 0.6110 -0.0841 0.093 Uiso 1 1 calc R . .
C31 C 0.61473(19) 0.11128(17) 0.33983(18) 0.0539(5) Uani 1 1 d D . .
C32 C 0.6893(2) 0.3773(2) 0.47990(18) 0.0613(5) Uani 1 1 d . . .
F4 F 0.66025(17) 0.28434(15) 0.57424(14) 0.1052(6) Uani 1 1 d . . .
F5 F 0.57998(13) 0.43565(15) 0.42253(13) 0.0878(5) Uani 1 1 d . . .
F6 F 0.73080(16) 0.45419(16) 0.52366(14) 0.0968(5) Uani 1 1 d . . .
F1 F 0.61812(17) -0.00480(15) 0.4031(2) 0.0844(8) Uani 0.834(5) 1 d PDU A 1
F2 F 0.5387(2) 0.1380(4) 0.24710(19) 0.1042(11) Uani 0.834(5) 1 d PDU A 1
F3 F 0.55018(19) 0.1726(2) 0.4079(3) 0.0989(10) Uani 0.834(5) 1 d PDU A 1
F1' F 0.6044(12) 0.0283(12) 0.2874(16) 0.110(5) Uani 0.166(5) 1 d PDU A 2
F2' F 0.5300(8) 0.1929(9) 0.2901(13) 0.078(4) Uani 0.166(5) 1 d PDU A 2
F3' F 0.5985(11) 0.0686(16) 0.4506(9) 0.114(5) Uani 0.166(5) 1 d PDU A 2

loop_
_atom_site_aniso_label
_atom_site_aniso_U_11
_atom_site_aniso_U_22
_atom_site_aniso_U_33
_atom_site_aniso_U_23
_atom_site_aniso_U_13
_atom_site_aniso_U_12
N1 0.0500(8) 0.0400(7) 0.0427(7) -0.0054(6) 0.0046(6) -0.0050(6)
N2 0.0549(9) 0.0542(9) 0.0351(7) -0.0096(6) -0.0026(6) -0.0090(7)
C1 0.0358(8) 0.0403(8) 0.0362(8) -0.0121(6) 0.0003(6) -0.0045(6)
C2 0.0370(8) 0.0371(8) 0.0420(8) -0.0134(7) -0.0039(6) -0.0051(6)
C3 0.0343(7) 0.0367(8) 0.0399(8) -0.0095(6) -0.0032(6) -0.0056(6)
C4 0.0321(7) 0.0413(8) 0.0373(8) -0.0113(6) -0.0018(6) -0.0057(6)
C5 0.0312(7) 0.0385(8) 0.0415(8) -0.0139(7) 0.0005(6) -0.0062(6)
C6 0.0321(7) 0.0362(8) 0.0400(8) -0.0110(6) 0.0016(6) -0.0063(6)
C7 0.0444(9) 0.0375(8) 0.0407(8) -0.0118(7) 0.0060(7) -0.0089(7)
C8 0.0444(9) 0.0458(9) 0.0341(8) 0.0003(7) -0.0008(7) -0.0029(7)
C9 0.0463(9) 0.0532(10) 0.0319(8) -0.0006(7) -0.0039(7) -0.0033(8)
C10 0.0495(9) 0.0449(9) 0.0370(8) -0.0122(7) 0.0009(7) -0.0100(7)
C11 0.0556(11) 0.0562(11) 0.0451(10) -0.0064(8) -0.0010(8) 0.0063(9)
C12 0.0461(11) 0.0891(16) 0.0506(11) -0.0054(11) -0.0002(9) 0.0126(10)
C13 0.0424(10) 0.0989(17) 0.0513(11) -0.0026(11) -0.0071(8) -0.0096(11)
C14 0.0509(10) 0.0711(13) 0.0436(10) -0.0046(9) -0.0099(8) -0.0128(9)
C15 0.0460(9) 0.0414(9) 0.0421(8) -0.0144(7) 0.0025(7) -0.0126(7)
C16 0.0504(10) 0.0508(10) 0.0592(11) -0.0241(9) 0.0026(8) -0.0072(8)
C17 0.0783(14) 0.0536(12) 0.0800(15) -0.0339(11) 0.0088(12) -0.0049(10)
C18 0.1070(19) 0.0600(13) 0.0743(15) -0.0372(12) 0.0021(13) -0.0273(13)
C19 0.0872(16) 0.0631(13) 0.0759(14) -0.0267(11) -0.0204(12) -0.0261(12)
C20 0.0586(11) 0.0495(10) 0.0697(13) -0.0214(9) -0.0135(9) -0.0123(9)
C21 0.0596(10) 0.0389(9) 0.0425(9) -0.0129(7) -0.0081(8) -0.0109(8)
C22 0.0800(14) 0.0522(11) 0.0744(14) -0.0307(10) -0.0203(11) 0.0036(10)
C23 0.128(2) 0.0562(13) 0.0848(17) -0.0393(12) -0.0320(16) 0.0101(14)
C24 0.147(3) 0.0555(13) 0.0699(15) -0.0280(12) -0.0264(16) -0.0204(16)
C25 0.107(2) 0.0866(18) 0.0673(14) -0.0233(13) -0.0253(13) -0.0437(16)
C26 0.0671(12) 0.0636(12) 0.0566(11) -0.0217(9) -0.0109(9) -0.0190(10)
C27 0.0561(10) 0.0498(10) 0.0391(9) -0.0130(7) -0.0004(7) -0.0135(8)
C28 0.0781(15) 0.0724(14) 0.0553(12) -0.0097(10) -0.0264(11) -0.0146(11)
C29 0.0530(10) 0.0357(8) 0.0448(9) -0.0061(7) -0.0082(7) -0.0068(7)
C30 0.0622(12) 0.0557(11) 0.0569(11) 0.0016(9) -0.0064(9) -0.0236(9)
C31 0.0506(10) 0.0480(11) 0.0600(12) -0.0130(9) 0.0070(9) -0.0147(9)
C32 0.0707(13) 0.0685(13) 0.0451(10) -0.0242(9) 0.0058(9) -0.0046(10)
F4 0.1232(13) 0.0988(11) 0.0697(9) -0.0136(8) 0.0480(9) -0.0060(9)
F5 0.0651(8) 0.1195(12) 0.0777(9) -0.0481(9) 0.0037(7) 0.0177(8)
F6 0.1134(12) 0.1173(12) 0.0862(10) -0.0718(10) 0.0062(8) -0.0127(9)
F1 0.0707(10) 0.0504(10) 0.1160(19) -0.0027(10) 0.0153(10) -0.0282(8)
F2 0.0662(13) 0.172(3) 0.0711(12) -0.0156(14) -0.0016(9) -0.0639(18)
F3 0.0714(12) 0.1124(18) 0.148(2) -0.0866(18) 0.0581(13) -0.0416(12)
F1' 0.096(7) 0.083(7) 0.172(10) -0.060(7) 0.012(6) -0.045(5)
F2' 0.033(4) 0.071(5) 0.112(9) -0.009(5) 0.002(5) -0.008(3)
F3' 0.093(6) 0.136(10) 0.081(6) 0.007(6) 0.037(5) -0.039(7)

loop_
_atom_type_symbol
_atom_type_description
_atom_type_scat_dispersion_real
_atom_type_scat_dispersion_imag
_atom_type_scat_source
C C 0.0033 0.0016 'International Tables Vol C Tables 4.2.6.8 and 6.1.1.4'
H H 0.0000 0.0000 'International Tables Vol C Tables 4.2.6.8 and 6.1.1.4'
N N 0.0061 0.0033 'International Tables Vol C Tables 4.2.6.8 and 6.1.1.4'
F F 0.0171 0.0103 'International Tables Vol C Tables 4.2.6.8 and 6.1.1.4'

loop_
_geom_angle_atom_site_label_1
_geom_angle_atom_site_label_2
_geom_angle_atom_site_label_3
_geom_angle
C7 N1 C8 119.66(14)
C10 N2 C9 121.48(14)
C6 C1 C2 120.41(14)
C6 C1 C10 118.53(14)
C2 C1 C10 120.91(14)
C1 C2 C3 119.60(14)
C1 C2 C21 119.59(14)
C3 C2 C21 120.74(14)
C2 C3 C4 120.12(14)
C2 C3 C29 118.79(14)
C4 C3 C29 120.93(14)
C3 C4 C5 119.86(14)
C3 C4 C27 119.69(14)
C5 C4 C27 120.39(14)
C6 C5 C4 119.56(14)
C6 C5 C15 119.12(14)
C4 C5 C15 121.24(14)
C1 C6 C5 120.41(14)
C1 C6 C7 117.71(14)
C5 C6 C7 121.87(14)
N1 C7 C6 127.67(15)
N1 C7 C31 114.93(15)
C6 C7 C31 117.12(14)
C11 C8 C9 119.50(17)
C11 C8 N1 119.30(17)
C9 C8 N1 120.73(15)
C14 C9 C8 119.33(17)
C14 C9 N2 118.63(18)
C8 C9 N2 121.32(15)
N2 C10 C1 125.57(15)
N2 C10 C32 114.01(16)
C1 C10 C32 120.39(15)
C12 C11 C8 119.9(2)
C12 C11 H11 120.1
C8 C11 H11 120.1
C13 C12 C11 120.4(2)
C13 C12 H12 119.8
C11 C12 H12 119.8
C12 C13 C14 120.48(19)
C12 C13 H13 119.8
C14 C13 H13 119.8
C13 C14 C9 120.2(2)
C13 C14 H14 119.9
C9 C14 H14 119.9
C16 C15 C20 118.26(16)
C16 C15 C5 120.20(15)
C20 C15 C5 121.53(16)
C17 C16 C15 120.66(19)
C17 C16 H16 119.7
C15 C16 H16 119.7
C18 C17 C16 119.9(2)
C18 C17 H17 120.0
C16 C17 H17 120.0
C19 C18 C17 120.4(2)
C19 C18 H18 119.8
C17 C18 H18 119.8
C18 C19 C20 120.0(2)
C18 C19 H19 120.0
C20 C19 H19 120.0
C19 C20 C15 120.8(2)
C19 C20 H20 119.6
C15 C20 H20 119.6
C26 C21 C22 118.51(17)
C26 C21 C2 120.82(17)
C22 C21 C2 120.66(16)
C23 C22 C21 121.1(2)
C23 C22 H22 119.5
C21 C22 H22 119.5
C24 C23 C22 120.1(2)
C24 C23 H23 120.0
C22 C23 H23 120.0
C23 C24 C25 120.2(2)
C23 C24 H24 119.9
C25 C24 H24 119.9
C24 C25 C26 120.4(2)
C24 C25 H25 119.8
C26 C25 H25 119.8
C21 C26 C25 119.7(2)
C21 C26 H26 120.2
C25 C26 H26 120.2
C4 C27 C28 114.67(15)
C4 C27 H27A 108.6
C28 C27 H27A 108.6
C4 C27 H27B 108.6
C28 C27 H27B 108.6
H27A C27 H27B 107.6
C27 C28 H28A 109.5
C27 C28 H28B 109.5
H28A C28 H28B 109.5
C27 C28 H28C 109.5
H28A C28 H28C 109.5
H28B C28 H28C 109.5
C3 C29 C30 112.47(14)
C3 C29 H29A 109.1
C30 C29 H29A 109.1
C3 C29 H29B 109.1
C30 C29 H29B 109.1
H29A C29 H29B 107.8
C29 C30 H30A 109.5
C29 C30 H30B 109.5
H30A C30 H30B 109.5
C29 C30 H30C 109.5
H30A C30 H30C 109.5
H30B C30 H30C 109.5
F2' C31 F3' 113.2(9)
F2' C31 F1 133.9(5)
F3' C31 F1 54.5(9)
F2' C31 F2 43.5(6)
F3' C31 F2 133.6(6)
F1 C31 F2 108.1(2)
F2' C31 F3 64.4(7)
F3' C31 F3 54.4(8)
F1 C31 F3 105.5(2)
F2 C31 F3 104.3(2)
F2' C31 F1' 100.9(9)
F3' C31 F1' 111.4(10)
F1 C31 F1' 58.7(7)
F2 C31 F1' 58.2(7)
F3 C31 F1' 142.9(5)
F2' C31 C7 111.2(5)
F3' C31 C7 111.5(6)
F1 C31 C7 114.40(17)
F2 C31 C7 114.64(17)
F3 C31 C7 109.00(16)
F1' C31 C7 108.1(5)
F4 C32 F5 107.61(19)
F4 C32 F6 106.17(17)
F5 C32 F6 106.78(18)
F4 C32 C10 111.24(17)
F5 C32 C10 112.26(16)
F6 C32 C10 112.43(18)

loop_
_geom_bond_atom_site_label_1
_geom_bond_atom_site_label_2
_geom_bond_distance
N1 C7 1.266(2)
N1 C8 1.415(2)
N2 C10 1.261(2)
N2 C9 1.420(2)
C1 C6 1.391(2)
C1 C2 1.400(2)
C1 C10 1.500(2)
C2 C3 1.401(2)
C2 C21 1.493(2)
C3 C4 1.405(2)
C3 C29 1.520(2)
C4 C5 1.406(2)
C4 C27 1.517(2)
C5 C6 1.400(2)
C5 C15 1.496(2)
C6 C7 1.504(2)
C7 C31 1.518(2)
C8 C11 1.393(3)
C8 C9 1.395(3)
C9 C14 1.393(3)
C10 C32 1.523(3)
C11 C12 1.379(3)
C11 H11 0.9300
C12 C13 1.371(4)
C12 H12 0.9300
C13 C14 1.372(3)
C13 H13 0.9300
C14 H14 0.9300
C15 C16 1.389(3)
C15 C20 1.391(3)
C16 C17 1.387(3)
C16 H16 0.9300
C17 C18 1.372(3)
C17 H17 0.9300
C18 C19 1.371(4)
C18 H18 0.9300
C19 C20 1.381(3)
C19 H19 0.9300
C20 H20 0.9300
C21 C26 1.383(3)
C21 C22 1.388(3)
C22 C23 1.377(3)
C22 H22 0.9300
C23 C24 1.359(4)
C23 H23 0.9300
C24 C25 1.368(4)
C24 H24 0.9300
C25 C26 1.397(3)
C25 H25 0.9300
C26 H26 0.9300
C27 C28 1.529(3)
C27 H27A 0.9700
C27 H27B 0.9700
C28 H28A 0.9600
C28 H28B 0.9600
C28 H28C 0.9600
C29 C30 1.523(3)
C29 H29A 0.9700
C29 H29B 0.9700
C30 H30A 0.9600
C30 H30B 0.9600
C30 H30C 0.9600
C31 F2' 1.200(9)
C31 F3' 1.240(9)
C31 F1 1.301(2)
C31 F2 1.316(3)
C31 F3 1.336(3)
C31 F1' 1.344(10)
C32 F4 1.321(3)
C32 F5 1.325(2)
C32 F6 1.326(2)

loop_
_geom_torsion_atom_site_label_1
_geom_torsion_atom_site_label_2
_geom_torsion_atom_site_label_3
_geom_torsion_atom_site_label_4
_geom_torsion
C6 C1 C2 C3 -1.4(2)
C10 C1 C2 C3 174.18(14)
C6 C1 C2 C21 -178.56(14)
C10 C1 C2 C21 -3.0(2)
C1 C2 C3 C4 0.5(2)
C21 C2 C3 C4 177.66(14)
C1 C2 C3 C29 -174.98(14)
C21 C2 C3 C29 2.2(2)
C2 C3 C4 C5 1.0(2)
C29 C3 C4 C5 176.37(14)
C2 C3 C4 C27 -176.29(14)
C29 C3 C4 C27 -0.9(2)
C3 C4 C5 C6 -1.6(2)
C27 C4 C5 C6 175.65(14)
C3 C4 C5 C15 -178.43(13)
C27 C4 C5 C15 -1.2(2)
C2 C1 C6 C5 0.7(2)
C10 C1 C6 C5 -174.91(14)
C2 C1 C6 C7 -178.64(14)
C10 C1 C6 C7 5.7(2)
C4 C5 C6 C1 0.7(2)
C15 C5 C6 C1 177.64(14)
C4 C5 C6 C7 -179.89(13)
C15 C5 C6 C7 -3.0(2)
C8 N1 C7 C6 2.3(3)
C8 N1 C7 C31 -171.29(15)
C1 C6 C7 N1 -72.4(2)
C5 C6 C7 N1 108.2(2)
C1 C6 C7 C31 101.02(18)
C5 C6 C7 C31 -78.36(19)
C7 N1 C8 C11 -124.43(18)
C7 N1 C8 C9 63.5(2)
C11 C8 C9 C14 4.1(2)
N1 C8 C9 C14 176.22(15)
C11 C8 C9 N2 -166.02(15)
N1 C8 C9 N2 6.1(2)
C10 N2 C9 C14 118.36(19)
C10 N2 C9 C8 -71.4(2)
C9 N2 C10 C1 -3.1(3)
C9 N2 C10 C32 174.93(16)
C6 C1 C10 N2 63.9(2)
C2 C1 C10 N2 -111.7(2)
C6 C1 C10 C32 -113.94(18)
C2 C1 C10 C32 70.4(2)
C9 C8 C11 C12 -4.7(3)
N1 C8 C11 C12 -176.87(16)
C8 C11 C12 C13 1.6(3)
C11 C12 C13 C14 2.1(3)
C12 C13 C14 C9 -2.6(3)
C8 C9 C14 C13 -0.6(3)
N2 C9 C14 C13 169.86(16)
C6 C5 C15 C16 -62.4(2)
C4 C5 C15 C16 114.40(18)
C6 C5 C15 C20 116.14(18)
C4 C5 C15 C20 -67.0(2)
C20 C15 C16 C17 0.2(3)
C5 C15 C16 C17 178.79(17)
C15 C16 C17 C18 0.3(3)
C16 C17 C18 C19 -0.2(4)
C17 C18 C19 C20 -0.5(4)
C18 C19 C20 C15 0.9(3)
C16 C15 C20 C19 -0.8(3)
C5 C15 C20 C19 -179.38(18)
C1 C2 C21 C26 75.2(2)
C3 C2 C21 C26 -102.0(2)
C1 C2 C21 C22 -105.8(2)
C3 C2 C21 C22 77.1(2)
C26 C21 C22 C23 1.0(3)
C2 C21 C22 C23 -178.0(2)
C21 C22 C23 C24 0.4(4)
C22 C23 C24 C25 -1.3(4)
C23 C24 C25 C26 0.9(4)
C22 C21 C26 C25 -1.4(3)
C2 C21 C26 C25 177.63(18)
C24 C25 C26 C21 0.5(3)
C3 C4 C27 C28 -82.3(2)
C5 C4 C27 C28 100.41(19)
C2 C3 C29 C30 83.1(2)
C4 C3 C29 C30 -92.35(19)
N1 C7 C31 F2' 172.5(8)
C6 C7 C31 F2' -1.7(9)
N1 C7 C31 F3' 45.2(10)
C6 C7 C31 F3' -129.1(10)
N1 C7 C31 F1 -14.4(3)
C6 C7 C31 F1 171.3(2)
N1 C7 C31 F2 -140.1(3)
C6 C7 C31 F2 45.6(3)
N1 C7 C31 F3 103.5(2)
C6 C7 C31 F3 -70.8(2)
N1 C7 C31 F1' -77.5(8)
C6 C7 C31 F1' 108.2(8)
N2 C10 C32 F4 -50.1(2)
C1 C10 C32 F4 128.02(19)
N2 C10 C32 F5 -170.75(17)
C1 C10 C32 F5 7.4(3)
N2 C10 C32 F6 68.8(2)
C1 C10 C32 F6 -113.06(19)
